data_4304076
loop_
_publ_author_name
'Oksana Ya. Zelinska'
'Arthur Mar'

_publ_contact_author_address
; Department of Chemistry
  University of Alberta
  Edmonton, AB
  Canada  T6G 2G2
;
_publ_contact_author_email arthur.mar@ualberta.ca
_publ_contact_author_fax '(780) 492-8231'
_publ_contact_author_name 'Dr. Arthur Mar'
_publ_contact_author_phone '(780) 492-5592'
_publ_section_title
;
Ternary Rare-Earth Manganese Bismuthides: Structures and Physical
Properties of RE3MnBi5 (RE = La-Nd) and Sm2Mn3Bi6
;
_journal_name_full 'Inorganic Chemistry'
_journal_page_first 297
_journal_page_last 305
_journal_paper_doi 10.1021/ic701428p
_journal_volume 47
_journal_year 2008
_chemical_formula_structural 'Sm2 Mn3 Bi6'
_chemical_formula_sum 'Bi6 Mn3 Sm2'
_chemical_formula_weight 1719.40
_chemical_name_common 'samarium manganese bismuthide (2/3/6)'
_chemical_name_systematic 'disamarium trimanganese hexabismuthide'
_space_group_IT_number 11
_symmetry_cell_setting monoclinic
_symmetry_space_group_name_Hall '-P 2yb'
_symmetry_space_group_name_H-M 'P 1 21/m 1'
_atom_sites_solution_primary direct
_atom_sites_solution_secondary difmap
_audit_creation_date 'June 3, 2007'
_audit_creation_method 'SHELXL-97; manual editing of .cif file'
_cell_angle_alpha 90.00
_cell_angle_beta 108.0100(10)
_cell_angle_gamma 90.00
_cell_formula_units_Z 2
_cell_length_a 10.3917(8)
_cell_length_b 4.4557(3)
_cell_length_c 13.2793(10)
_cell_measurement_reflns_used 2660
_cell_measurement_temperature 295(2)
_cell_measurement_theta_max 32.92
_cell_measurement_theta_min 3.23
_cell_volume 584.74(7)
_computing_cell_refinement 'Bruker SAINT 6.45 (Bruker, 2003)'
_computing_data_collection 'Bruker SMART 5.054 (Bruker, 1999)'
_computing_data_reduction 'Bruker SAINT 6.45'
_computing_molecular_graphics 'ATOMS 5.1 (Dowty, 1999)'
_computing_publication_material 'Bruker SHELXTL 6.12'
_computing_structure_refinement 'Bruker SHELXTL 6.12'
_computing_structure_solution 'Bruker SHELXTL 6.12'
_diffrn_ambient_temperature 295(2)
_diffrn_measured_fraction_theta_full 0.979
_diffrn_measured_fraction_theta_max 0.979
_diffrn_measurement_device_type 'Bruker Platform/SMART 1000 CCD'
_diffrn_measurement_method '\w scans'
_diffrn_radiation_monochromator graphite
_diffrn_radiation_source 'fine-focus sealed tube'
_diffrn_radiation_type MoK\a
_diffrn_radiation_wavelength 0.71073
_diffrn_reflns_av_R_equivalents 0.0695
_diffrn_reflns_av_sigmaI/netI 0.0626
_diffrn_reflns_limit_h_max 15
_diffrn_reflns_limit_h_min -15
_diffrn_reflns_limit_k_max 6
_diffrn_reflns_limit_k_min -6
_diffrn_reflns_limit_l_max 20
_diffrn_reflns_limit_l_min -20
_diffrn_reflns_number 8154
_diffrn_reflns_theta_full 33.14
_diffrn_reflns_theta_max 33.14
_diffrn_reflns_theta_min 1.61
_diffrn_standards_number 0
_exptl_absorpt_coefficient_mu 102.836
_exptl_absorpt_correction_T_max 0.0865
_exptl_absorpt_correction_T_min 0.0073
_exptl_absorpt_correction_type numerical
_exptl_absorpt_process_details 'Bruker SHELXTL 6.12 (Sheldrick, 2001)'
_exptl_crystal_colour black
_exptl_crystal_density_diffrn 9.766
_exptl_crystal_density_method 'not measured'
_exptl_crystal_description prism
_exptl_crystal_F_000 1394
_exptl_crystal_size_max 0.25
_exptl_crystal_size_mid 0.04
_exptl_crystal_size_min 0.04
_refine_diff_density_max 4.210
_refine_diff_density_min -3.558
_refine_diff_density_rms 0.710
_refine_ls_extinction_coef 0.00183(10)
_refine_ls_extinction_expression Fc^*^=kFc[1+0.001xFc^2^\l^3^/sin(2\q)]^-1/4^
_refine_ls_extinction_method SHELXL
_refine_ls_goodness_of_fit_ref 1.051
_refine_ls_matrix_type full
_refine_ls_number_parameters 68
_refine_ls_number_reflns 2416
_refine_ls_number_restraints 0
_refine_ls_restrained_S_all 1.051
_refine_ls_R_factor_all 0.0519
_refine_ls_R_factor_gt 0.0374
_refine_ls_shift/su_max 0.001
_refine_ls_shift/su_mean 0.000
_refine_ls_structure_factor_coef Fsqd
_refine_ls_weighting_details 'calc w=1/[\s^2^(Fo^2^)+(0.0135P)^2^+9.2537P] where P=(Fo^2^+2Fc^2^)/3'
_refine_ls_weighting_scheme calc
_refine_ls_wR_factor_gt 0.0747
_refine_ls_wR_factor_ref 0.0812
_reflns_number_gt 1959
_reflns_number_total 2416
_reflns_threshold_expression I>2\s(I)
_cod_data_source_file ic701428p-file007.cif
_cod_data_source_block Sm2Mn3Bi6
_cod_original_sg_symbol_H-M 'P 21/m'
_cod_database_code 4304076

loop_
_symmetry_equiv_pos_as_xyz
'x, y, z'
'-x, y+1/2, -z'
'-x, -y, -z'
'x, -y-1/2, z'

loop_
_atom_site_label
_atom_site_type_symbol
_atom_site_fract_x
_atom_site_fract_y
_atom_site_fract_z
_atom_site_U_iso_or_equiv
_atom_site_adp_type
_atom_site_occupancy
_atom_site_symmetry_multiplicity
_atom_site_calc_flag
_atom_site_refinement_flags
_atom_site_disorder_assembly
_atom_site_disorder_group
Sm1 Sm 0.06788(8) 0.2500 0.32085(6) 0.01106(15) Uani 1 2 d S . .
Sm2 Sm 0.74760(8) 0.2500 0.01308(6) 0.01053(15) Uani 1 2 d S . .
Mn1 Mn 0.4506(3) 0.2500 0.3425(2) 0.0196(5) Uani 1 2 d S . .
Mn2 Mn 0.4645(3) 0.2500 0.7624(2) 0.0187(5) Uani 1 2 d S . .
Mn3 Mn 0.7120(3) 0.2500 0.2811(2) 0.0166(5) Uani 1 2 d S . .
Bi1 Bi 0.08119(6) 0.2500 0.07811(5) 0.01133(13) Uani 1 2 d S . .
Bi2 Bi 0.16569(6) 0.2500 0.79441(5) 0.01266(13) Uani 1 2 d S . .
Bi3 Bi 0.37025(7) 0.2500 0.53820(5) 0.01930(15) Uani 1 2 d S . .
Bi4 Bi 0.47860(6) 0.2500 0.10213(5) 0.01245(13) Uani 1 2 d S . .
Bi5 Bi 0.73670(6) 0.2500 0.74283(5) 0.01360(13) Uani 1 2 d S . .
Bi6 Bi 0.88642(6) 0.2500 0.48995(5) 0.01397(13) Uani 1 2 d S . .

loop_
_atom_site_aniso_label
_atom_site_aniso_U_11
_atom_site_aniso_U_22
_atom_site_aniso_U_33
_atom_site_aniso_U_23
_atom_site_aniso_U_13
_atom_site_aniso_U_12
Sm1 0.0121(3) 0.0104(3) 0.0112(3) 0.000 0.0044(3) 0.000
Sm2 0.0091(3) 0.0098(3) 0.0127(3) 0.000 0.0034(3) 0.000
Mn1 0.0172(12) 0.0148(12) 0.0285(14) 0.000 0.0097(11) 0.000
Mn2 0.0249(14) 0.0113(12) 0.0199(13) 0.000 0.0068(11) 0.000
Mn3 0.0119(11) 0.0187(13) 0.0166(12) 0.000 0.0005(9) 0.000
Bi1 0.0109(3) 0.0112(3) 0.0123(3) 0.000 0.0043(2) 0.000
Bi2 0.0139(3) 0.0086(2) 0.0142(3) 0.000 0.0026(2) 0.000
Bi3 0.0175(3) 0.0203(3) 0.0175(3) 0.000 0.0015(2) 0.000
Bi4 0.0101(3) 0.0114(3) 0.0145(3) 0.000 0.0019(2) 0.000
Bi5 0.0121(3) 0.0113(3) 0.0179(3) 0.000 0.0052(2) 0.000
Bi6 0.0173(3) 0.0126(3) 0.0125(3) 0.000 0.0052(2) 0.000

loop_
_atom_type_symbol
_atom_type_description
_atom_type_scat_dispersion_real
_atom_type_scat_dispersion_imag
_atom_type_scat_source
Mn Mn 0.3368 0.7283 'International Tables Vol C Tables 4.2.6.8 and 6.1.1.4'
Sm Sm -0.1638 3.4418 'International Tables Vol C Tables 4.2.6.8 and 6.1.1.4'
Bi Bi -4.1077 10.2566 'International Tables Vol C Tables 4.2.6.8 and 6.1.1.4'

loop_
_geom_angle_atom_site_label_1
_geom_angle_atom_site_label_2
_geom_angle_atom_site_label_3
_geom_angle
_geom_angle_site_symmetry_1
_geom_angle_site_symmetry_3
_geom_angle_publ_flag
Bi1 Sm1 Bi6 135.639(13) . 3_666 ?
Bi1 Sm1 Bi6 135.639(13) . 3_656 ?
Bi6 Sm1 Bi6 85.54(2) 3_666 3_656 ?
Bi1 Sm1 Bi5 61.951(18) . 3_666 ?
Bi6 Sm1 Bi5 77.449(16) 3_666 3_666 ?
Bi6 Sm1 Bi5 134.48(3) 3_656 3_666 ?
Bi1 Sm1 Bi5 61.951(18) . 3_656 ?
Bi6 Sm1 Bi5 134.48(3) 3_666 3_656 ?
Bi6 Sm1 Bi5 77.449(16) 3_656 3_656 ?
Bi5 Sm1 Bi5 85.05(2) 3_666 3_656 ?
Bi1 Sm1 Bi2 78.00(2) . 3_556 ?
Bi6 Sm1 Bi2 136.45(3) 3_666 3_556 ?
Bi6 Sm1 Bi2 78.952(15) 3_656 3_556 ?
Bi5 Sm1 Bi2 139.48(3) 3_666 3_556 ?
Bi5 Sm1 Bi2 81.252(15) 3_656 3_556 ?
Bi1 Sm1 Bi2 78.00(2) . 3_566 ?
Bi6 Sm1 Bi2 78.952(15) 3_666 3_566 ?
Bi6 Sm1 Bi2 136.45(3) 3_656 3_566 ?
Bi5 Sm1 Bi2 81.252(15) 3_666 3_566 ?
Bi5 Sm1 Bi2 139.48(3) 3_656 3_566 ?
Bi2 Sm1 Bi2 84.88(2) 3_556 3_566 ?
Bi1 Sm1 Bi6 149.93(3) . 1_455 ?
Bi6 Sm1 Bi6 57.636(18) 3_666 1_455 ?
Bi6 Sm1 Bi6 57.636(18) 3_656 1_455 ?
Bi5 Sm1 Bi6 133.730(16) 3_666 1_455 ?
Bi5 Sm1 Bi6 133.730(16) 3_656 1_455 ?
Bi2 Sm1 Bi6 79.93(2) 3_556 1_455 ?
Bi2 Sm1 Bi6 79.93(2) 3_566 1_455 ?
Bi1 Sm1 Bi3 120.35(3) . . ?
Bi6 Sm1 Bi3 59.674(18) 3_666 . ?
Bi6 Sm1 Bi3 59.674(18) 3_656 . ?
Bi5 Sm1 Bi3 75.40(2) 3_666 . ?
Bi5 Sm1 Bi3 75.40(2) 3_656 . ?
Bi2 Sm1 Bi3 135.738(14) 3_556 . ?
Bi2 Sm1 Bi3 135.738(14) 3_566 . ?
Bi6 Sm1 Bi3 89.72(2) 1_455 . ?
Bi1 Sm1 Mn3 102.23(5) . 1_455 ?
Bi6 Sm1 Mn3 90.64(4) 3_666 1_455 ?
Bi6 Sm1 Mn3 90.64(4) 3_656 1_455 ?
Bi5 Sm1 Mn3 130.86(3) 3_666 1_455 ?
Bi5 Sm1 Mn3 130.86(3) 3_656 1_455 ?
Bi2 Sm1 Mn3 49.61(2) 3_556 1_455 ?
Bi2 Sm1 Mn3 49.61(2) 3_566 1_455 ?
Bi6 Sm1 Mn3 47.70(4) 1_455 1_455 ?
Bi3 Sm1 Mn3 137.42(5) . 1_455 ?
Bi4 Sm2 Bi4 86.33(2) 3_655 3_665 ?
Bi4 Sm2 Bi2 144.14(3) 3_655 3_666 ?
Bi4 Sm2 Bi2 83.489(14) 3_665 3_666 ?
Bi4 Sm2 Bi2 83.489(14) 3_655 3_656 ?
Bi4 Sm2 Bi2 144.14(3) 3_665 3_656 ?
Bi2 Sm2 Bi2 84.94(2) 3_666 3_656 ?
Bi4 Sm2 Bi1 132.031(17) 3_655 1_655 ?
Bi4 Sm2 Bi1 132.031(17) 3_665 1_655 ?
Bi2 Sm2 Bi1 77.54(2) 3_666 1_655 ?
Bi2 Sm2 Bi1 77.54(2) 3_656 1_655 ?
Bi4 Sm2 Bi1 132.92(3) 3_655 3_665 ?
Bi4 Sm2 Bi1 76.049(16) 3_665 3_665 ?
Bi2 Sm2 Bi1 77.279(16) 3_666 3_665 ?
Bi2 Sm2 Bi1 133.63(3) 3_656 3_665 ?
Bi1 Sm2 Bi1 57.018(17) 1_655 3_665 ?
Bi4 Sm2 Bi1 76.049(16) 3_655 3_655 ?
Bi4 Sm2 Bi1 132.92(3) 3_665 3_655 ?
Bi2 Sm2 Bi1 133.63(3) 3_666 3_655 ?
Bi2 Sm2 Bi1 77.279(16) 3_656 3_655 ?
Bi1 Sm2 Bi1 57.018(17) 1_655 3_655 ?
Bi1 Sm2 Bi1 84.75(2) 3_665 3_655 ?
Bi4 Sm2 Bi4 66.83(2) 3_655 . ?
Bi4 Sm2 Bi4 66.83(2) 3_665 . ?
Bi2 Sm2 Bi4 77.56(2) 3_666 . ?
Bi2 Sm2 Bi4 77.56(2) 3_656 . ?
Bi1 Sm2 Bi4 146.02(3) 1_655 . ?
Bi1 Sm2 Bi4 136.933(12) 3_665 . ?
Bi1 Sm2 Bi4 136.933(12) 3_655 . ?
Bi4 Sm2 Bi5 74.50(2) 3_655 1_554 ?
Bi4 Sm2 Bi5 74.50(2) 3_665 1_554 ?
Bi2 Sm2 Bi5 134.261(15) 3_666 1_554 ?
Bi2 Sm2 Bi5 134.261(15) 3_656 1_554 ?
Bi1 Sm2 Bi5 88.12(2) 1_655 1_554 ?
Bi1 Sm2 Bi5 58.870(17) 3_665 1_554 ?
Bi1 Sm2 Bi5 58.869(16) 3_655 1_554 ?
Bi4 Sm2 Bi5 125.86(3) . 1_554 ?
Mn2 Mn1 Mn2 100.14(12) 3_656 3_666 ?
Mn2 Mn1 Bi5 59.86(6) 3_656 3_656 ?
Mn2 Mn1 Bi5 131.16(12) 3_666 3_656 ?
Mn2 Mn1 Bi5 131.16(12) 3_656 3_666 ?
Mn2 Mn1 Bi5 59.86(6) 3_666 3_666 ?
Bi5 Mn1 Bi5 98.33(9) 3_656 3_666 ?
Mn2 Mn1 Bi3 129.02(7) 3_656 . ?
Mn2 Mn1 Bi3 129.02(7) 3_666 . ?
Bi5 Mn1 Bi3 90.33(7) 3_656 . ?
Bi5 Mn1 Bi3 90.33(7) 3_666 . ?
Mn2 Mn1 Bi3 126.00(11) 3_656 3_666 ?
Mn2 Mn1 Bi3 57.06(6) 3_666 3_666 ?
Bi5 Mn1 Bi3 170.81(11) 3_656 3_666 ?
Bi5 Mn1 Bi3 82.568(16) 3_666 3_666 ?
Bi3 Mn1 Bi3 80.52(7) . 3_666 ?
Mn2 Mn1 Bi3 57.06(6) 3_656 3_656 ?
Mn2 Mn1 Bi3 126.00(11) 3_666 3_656 ?
Bi5 Mn1 Bi3 82.568(16) 3_656 3_656 ?
Bi5 Mn1 Bi3 170.81(11) 3_666 3_656 ?
Bi3 Mn1 Bi3 80.52(7) . 3_656 ?
Bi3 Mn1 Bi3 95.10(8) 3_666 3_656 ?
Mn2 Mn1 Mn3 56.47(7) 3_656 . ?
Mn2 Mn1 Mn3 56.47(7) 3_666 . ?
Bi5 Mn1 Mn3 115.58(7) 3_656 . ?
Bi5 Mn1 Mn3 115.58(7) 3_666 . ?
Bi3 Mn1 Mn3 138.17(12) . . ?
Bi3 Mn1 Mn3 71.72(6) 3_666 . ?
Bi3 Mn1 Mn3 71.72(6) 3_656 . ?
Mn2 Mn1 Bi4 53.45(7) 3_656 . ?
Mn2 Mn1 Bi4 53.45(7) 3_666 . ?
Bi5 Mn1 Bi4 82.70(7) 3_656 . ?
Bi5 Mn1 Bi4 82.70(7) 3_666 . ?
Bi3 Mn1 Bi4 169.30(11) . . ?
Bi3 Mn1 Bi4 106.46(7) 3_666 . ?
Bi3 Mn1 Bi4 106.46(7) 3_656 . ?
Mn3 Mn1 Bi4 52.53(7) . . ?
Bi4 Mn2 Bi4 104.93(9) 3_666 3_656 ?
Bi4 Mn2 Mn3 138.56(12) 3_666 3_656 ?
Bi4 Mn2 Mn3 60.07(5) 3_656 3_656 ?
Bi4 Mn2 Mn3 60.07(5) 3_666 3_666 ?
Bi4 Mn2 Mn3 138.56(12) 3_656 3_666 ?
Mn3 Mn2 Mn3 103.86(13) 3_656 3_666 ?
Bi4 Mn2 Bi3 127.54(5) 3_666 . ?
Bi4 Mn2 Bi3 127.54(5) 3_656 . ?
Mn3 Mn2 Bi3 78.10(8) 3_656 . ?
Mn3 Mn2 Bi3 78.10(8) 3_666 . ?
Bi4 Mn2 Mn1 151.66(13) 3_666 3_656 ?
Bi4 Mn2 Mn1 70.37(5) 3_656 3_656 ?
Mn3 Mn2 Mn1 64.69(7) 3_656 3_656 ?
Mn3 Mn2 Mn1 141.24(13) 3_666 3_656 ?
Bi3 Mn2 Mn1 63.50(8) . 3_656 ?
Bi4 Mn2 Mn1 70.37(5) 3_666 3_666 ?
Bi4 Mn2 Mn1 151.66(13) 3_656 3_666 ?
Mn3 Mn2 Mn1 141.24(13) 3_656 3_666 ?
Mn3 Mn2 Mn1 64.69(7) 3_666 3_666 ?
Bi3 Mn2 Mn1 63.50(8) . 3_666 ?
Mn1 Mn2 Mn1 100.14(12) 3_656 3_666 ?
Bi4 Mn2 Bi5 92.25(7) 3_666 . ?
Bi4 Mn2 Bi5 92.25(7) 3_656 . ?
Mn3 Mn2 Bi5 124.53(7) 3_656 . ?
Mn3 Mn2 Bi5 124.53(7) 3_666 . ?
Bi3 Mn2 Bi5 86.36(8) . . ?
Mn1 Mn2 Bi5 60.74(7) 3_656 . ?
Mn1 Mn2 Bi5 60.74(7) 3_666 . ?
Bi4 Mn2 Bi2 86.36(7) 3_666 . ?
Bi4 Mn2 Bi2 86.36(7) 3_656 . ?
Mn3 Mn2 Bi2 56.17(7) 3_656 . ?
Mn3 Mn2 Bi2 56.17(7) 3_666 . ?
Bi3 Mn2 Bi2 95.93(9) . . ?
Mn1 Mn2 Bi2 120.33(8) 3_656 . ?
Mn1 Mn2 Bi2 120.33(8) 3_666 . ?
Bi5 Mn2 Bi2 177.72(10) . . ?
Bi6 Mn3 Bi4 163.10(11) . . ?
Bi6 Mn3 Mn2 112.43(8) . 3_656 ?
Bi4 Mn3 Mn2 59.61(7) . 3_656 ?
Bi6 Mn3 Mn2 112.43(8) . 3_666 ?
Bi4 Mn3 Mn2 59.61(7) . 3_666 ?
Mn2 Mn3 Mn2 103.86(13) 3_656 3_666 ?
Bi6 Mn3 Bi2 97.12(6) . 3_666 ?
Bi4 Mn3 Bi2 93.63(6) . 3_666 ?
Mn2 Mn3 Bi2 149.55(11) 3_656 3_666 ?
Mn2 Mn3 Bi2 69.49(6) 3_666 3_666 ?
Bi6 Mn3 Bi2 97.12(6) . 3_656 ?
Bi4 Mn3 Bi2 93.63(6) . 3_656 ?
Mn2 Mn3 Bi2 69.49(6) 3_656 3_656 ?
Mn2 Mn3 Bi2 149.55(11) 3_666 3_656 ?
Bi2 Mn3 Bi2 100.71(9) 3_666 3_656 ?
Bi6 Mn3 Mn1 95.26(10) . . ?
Bi4 Mn3 Mn1 67.84(8) . . ?
Mn2 Mn3 Mn1 58.85(7) 3_656 . ?
Mn2 Mn3 Mn1 58.85(7) 3_666 . ?
Bi2 Mn3 Mn1 127.73(5) 3_666 . ?
Bi2 Mn3 Mn1 127.73(5) 3_656 . ?
Bi6 Mn3 Sm1 62.02(5) . 1_655 ?
Bi4 Mn3 Sm1 134.88(9) . 1_655 ?
Mn2 Mn3 Sm1 127.36(7) 3_656 1_655 ?
Mn2 Mn3 Sm1 127.36(7) 3_666 1_655 ?
Bi2 Mn3 Sm1 60.36(5) 3_666 1_655 ?
Bi2 Mn3 Sm1 60.36(5) 3_656 1_655 ?
Mn1 Mn3 Sm1 157.28(11) . 1_655 ?
Bi1 Bi1 Bi1 89.87(3) 3 3_565 ?
Bi1 Bi1 Sm1 118.13(2) 3 . ?
Bi1 Bi1 Sm1 118.13(2) 3_565 . ?
Bi1 Bi1 Sm2 61.53(2) 3 1_455 ?
Bi1 Bi1 Sm2 61.53(2) 3_565 1_455 ?
Sm1 Bi1 Sm2 84.08(2) . 1_455 ?
Bi1 Bi1 Sm2 118.30(3) 3 3_665 ?
Bi1 Bi1 Sm2 61.454(19) 3_565 3_665 ?
Sm1 Bi1 Sm2 123.565(19) . 3_665 ?
Sm2 Bi1 Sm2 122.983(18) 1_455 3_665 ?
Bi1 Bi1 Sm2 61.454(19) 3 3_655 ?
Bi1 Bi1 Sm2 118.30(3) 3_565 3_655 ?
Sm1 Bi1 Sm2 123.565(19) . 3_655 ?
Sm2 Bi1 Sm2 122.983(17) 1_455 3_655 ?
Sm2 Bi1 Sm2 84.75(2) 3_665 3_655 ?
Bi1 Bi1 Bi5 176.27(2) 3 3_666 ?
Bi1 Bi1 Bi5 93.812(12) 3_565 3_666 ?
Sm1 Bi1 Bi5 59.421(16) . 3_666 ?
Sm2 Bi1 Bi5 119.877(19) 1_455 3_666 ?
Sm2 Bi1 Bi5 64.255(18) 3_665 3_666 ?
Sm2 Bi1 Bi5 117.03(2) 3_655 3_666 ?
Bi1 Bi1 Bi5 93.812(12) 3 3_656 ?
Bi1 Bi1 Bi5 176.27(2) 3_565 3_656 ?
Sm1 Bi1 Bi5 59.421(16) . 3_656 ?
Sm2 Bi1 Bi5 119.877(18) 1_455 3_656 ?
Sm2 Bi1 Bi5 117.03(2) 3_665 3_656 ?
Sm2 Bi1 Bi5 64.255(18) 3_655 3_656 ?
Bi5 Bi1 Bi5 82.50(2) 3_666 3_656 ?
Mn3 Bi2 Mn3 100.71(9) 3_666 3_656 ?
Mn3 Bi2 Mn2 54.34(5) 3_666 . ?
Mn3 Bi2 Mn2 54.34(5) 3_656 . ?
Mn3 Bi2 Sm2 72.82(5) 3_666 3_666 ?
Mn3 Bi2 Sm2 138.11(6) 3_656 3_666 ?
Mn2 Bi2 Sm2 93.34(4) . 3_666 ?
Mn3 Bi2 Sm2 138.11(6) 3_666 3_656 ?
Mn3 Bi2 Sm2 72.82(5) 3_656 3_656 ?
Mn2 Bi2 Sm2 93.34(4) . 3_656 ?
Sm2 Bi2 Sm2 84.94(2) 3_666 3_656 ?
Mn3 Bi2 Sm1 134.24(6) 3_666 3_556 ?
Mn3 Bi2 Sm1 70.03(5) 3_656 3_556 ?
Mn2 Bi2 Sm1 122.18(4) . 3_556 ?
Sm2 Bi2 Sm1 143.16(3) 3_666 3_556 ?
Sm2 Bi2 Sm1 83.630(17) 3_656 3_556 ?
Mn3 Bi2 Sm1 70.03(5) 3_666 3_566 ?
Mn3 Bi2 Sm1 134.24(6) 3_656 3_566 ?
Mn2 Bi2 Sm1 122.18(4) . 3_566 ?
Sm2 Bi2 Sm1 83.630(17) 3_666 3_566 ?
Sm2 Bi2 Sm1 143.16(3) 3_656 3_566 ?
Sm1 Bi2 Sm1 84.88(2) 3_556 3_566 ?
Mn2 Bi3 Mn1 145.26(9) . . ?
Mn2 Bi3 Mn1 59.44(6) . 3_666 ?
Mn1 Bi3 Mn1 99.48(7) . 3_666 ?
Mn2 Bi3 Mn1 59.44(6) . 3_656 ?
Mn1 Bi3 Mn1 99.48(7) . 3_656 ?
Mn1 Bi3 Mn1 95.10(8) 3_666 3_656 ?
Mn2 Bi3 Bi6 96.90(5) . 3_656 ?
Mn1 Bi3 Bi6 109.08(5) . 3_656 ?
Mn1 Bi3 Bi6 151.07(6) 3_666 3_656 ?
Mn1 Bi3 Bi6 84.83(4) 3_656 3_656 ?
Mn2 Bi3 Bi6 96.90(5) . 3_666 ?
Mn1 Bi3 Bi6 109.08(4) . 3_666 ?
Mn1 Bi3 Bi6 84.83(4) 3_666 3_666 ?
Mn1 Bi3 Bi6 151.07(6) 3_656 3_666 ?
Bi6 Bi3 Bi6 81.70(2) 3_656 3_666 ?
Mn2 Bi3 Sm1 141.86(7) . . ?
Mn1 Bi3 Sm1 72.88(6) . . ?
Mn1 Bi3 Sm1 132.38(4) 3_666 . ?
Mn1 Bi3 Sm1 132.38(4) 3_656 . ?
Bi6 Bi3 Sm1 56.246(16) 3_656 . ?
Bi6 Bi3 Sm1 56.246(16) 3_666 . ?
Mn2 Bi4 Mn2 104.93(9) 3_666 3_656 ?
Mn2 Bi4 Mn3 60.32(6) 3_666 . ?
Mn2 Bi4 Mn3 60.32(6) 3_656 . ?
Mn2 Bi4 Sm2 145.25(7) 3_666 3_655 ?
Mn2 Bi4 Sm2 74.74(5) 3_656 3_655 ?
Mn3 Bi4 Sm2 134.68(2) . 3_655 ?
Mn2 Bi4 Sm2 74.74(5) 3_666 3_665 ?
Mn2 Bi4 Sm2 145.25(7) 3_656 3_665 ?
Mn3 Bi4 Sm2 134.68(2) . 3_665 ?
Sm2 Bi4 Sm2 86.33(2) 3_655 3_665 ?
Mn2 Bi4 Mn1 56.18(5) 3_666 . ?
Mn2 Bi4 Mn1 56.18(5) 3_656 . ?
Mn3 Bi4 Mn1 59.64(8) . . ?
Sm2 Bi4 Mn1 100.83(4) 3_655 . ?
Sm2 Bi4 Mn1 100.83(4) 3_665 . ?
Mn2 Bi4 Sm2 101.11(6) 3_666 . ?
Mn2 Bi4 Sm2 101.11(6) 3_656 . ?
Mn3 Bi4 Sm2 72.78(6) . . ?
Sm2 Bi4 Sm2 113.17(2) 3_655 . ?
Sm2 Bi4 Sm2 113.17(2) 3_665 . ?
Mn1 Bi4 Sm2 132.42(5) . . ?
Mn2 Bi4 Bi4 155.81(6) 3_666 3_655 ?
Mn2 Bi4 Bi4 86.68(5) 3_656 3_655 ?
Mn3 Bi4 Bi4 110.86(5) . 3_655 ?
Sm2 Bi4 Bi4 57.879(18) 3_655 3_655 ?
Sm2 Bi4 Bi4 107.77(3) 3_665 3_655 ?
Mn1 Bi4 Bi4 142.140(13) . 3_655 ?
Sm2 Bi4 Bi4 55.291(18) . 3_655 ?
Mn2 Bi4 Bi4 86.68(5) 3_666 3_665 ?
Mn2 Bi4 Bi4 155.81(6) 3_656 3_665 ?
Mn3 Bi4 Bi4 110.86(5) . 3_665 ?
Sm2 Bi4 Bi4 107.77(3) 3_655 3_665 ?
Sm2 Bi4 Bi4 57.879(18) 3_665 3_665 ?
Mn1 Bi4 Bi4 142.140(13) . 3_665 ?
Sm2 Bi4 Bi4 55.291(18) . 3_665 ?
Bi4 Bi4 Bi4 75.42(2) 3_655 3_665 ?
Mn2 Bi5 Mn1 59.40(6) . 3_656 ?
Mn2 Bi5 Mn1 59.40(6) . 3_666 ?
Mn1 Bi5 Mn1 98.33(9) 3_656 3_666 ?
Mn2 Bi5 Sm1 135.52(2) . 3_666 ?
Mn1 Bi5 Sm1 143.03(6) 3_656 3_666 ?
Mn1 Bi5 Sm1 77.06(5) 3_666 3_666 ?
Mn2 Bi5 Sm1 135.52(2) . 3_656 ?
Mn1 Bi5 Sm1 77.06(5) 3_656 3_656 ?
Mn1 Bi5 Sm1 143.03(6) 3_666 3_656 ?
Sm1 Bi5 Sm1 85.05(2) 3_666 3_656 ?
Mn2 Bi5 Bi1 106.54(4) . 3_666 ?
Mn1 Bi5 Bi1 158.35(6) 3_656 3_666 ?
Mn1 Bi5 Bi1 86.08(5) 3_666 3_666 ?
Sm1 Bi5 Bi1 58.628(17) 3_666 3_666 ?
Sm1 Bi5 Bi1 111.76(2) 3_656 3_666 ?
Mn2 Bi5 Bi1 106.54(4) . 3_656 ?
Mn1 Bi5 Bi1 86.08(5) 3_656 3_656 ?
Mn1 Bi5 Bi1 158.35(6) 3_666 3_656 ?
Sm1 Bi5 Bi1 111.76(2) 3_666 3_656 ?
Sm1 Bi5 Bi1 58.628(17) 3_656 3_656 ?
Bi1 Bi5 Bi1 82.51(2) 3_666 3_656 ?
Mn2 Bi5 Sm2 68.88(6) . 1_556 ?
Mn1 Bi5 Sm2 101.51(6) 3_656 1_556 ?
Mn1 Bi5 Sm2 101.51(6) 3_666 1_556 ?
Sm1 Bi5 Sm2 115.41(2) 3_666 1_556 ?
Sm1 Bi5 Sm2 115.41(2) 3_656 1_556 ?
Bi1 Bi5 Sm2 56.875(15) 3_666 1_556 ?
Bi1 Bi5 Sm2 56.875(15) 3_656 1_556 ?
Mn3 Bi6 Bi6 108.50(5) . 3_766 ?
Mn3 Bi6 Bi6 108.50(4) . 3_756 ?
Bi6 Bi6 Bi6 88.37(3) 3_766 3_756 ?
Mn3 Bi6 Sm1 130.80(3) . 3_666 ?
Bi6 Bi6 Sm1 62.256(19) 3_766 3_666 ?
Bi6 Bi6 Sm1 118.75(3) 3_756 3_666 ?
Mn3 Bi6 Sm1 130.80(3) . 3_656 ?
Bi6 Bi6 Sm1 118.75(3) 3_766 3_656 ?
Bi6 Bi6 Sm1 62.256(19) 3_756 3_656 ?
Sm1 Bi6 Sm1 85.54(2) 3_666 3_656 ?
Mn3 Bi6 Sm1 70.28(6) . 1_655 ?
Bi6 Bi6 Sm1 60.11(2) 3_766 1_655 ?
Bi6 Bi6 Sm1 60.11(2) 3_756 1_655 ?
Sm1 Bi6 Sm1 122.363(18) 3_666 1_655 ?
Sm1 Bi6 Sm1 122.363(18) 3_656 1_655 ?
Mn3 Bi6 Bi3 69.32(4) . 3_656 ?
Bi6 Bi6 Bi3 176.47(3) 3_766 3_656 ?
Bi6 Bi6 Bi3 94.952(13) 3_756 3_656 ?
Sm1 Bi6 Bi3 116.82(2) 3_666 3_656 ?
Sm1 Bi6 Bi3 64.079(18) 3_656 3_656 ?
Sm1 Bi6 Bi3 120.703(19) 1_655 3_656 ?
Mn3 Bi6 Bi3 69.32(4) . 3_666 ?
Bi6 Bi6 Bi3 94.952(13) 3_766 3_666 ?
Bi6 Bi6 Bi3 176.47(3) 3_756 3_666 ?
Sm1 Bi6 Bi3 64.079(18) 3_666 3_666 ?
Sm1 Bi6 Bi3 116.82(2) 3_656 3_666 ?
Sm1 Bi6 Bi3 120.703(19) 1_655 3_666 ?
Bi3 Bi6 Bi3 81.70(2) 3_656 3_666 ?

loop_
_geom_bond_atom_site_label_1
_geom_bond_atom_site_label_2
_geom_bond_distance
_geom_bond_site_symmetry_2
_geom_bond_publ_flag
Sm1 Bi1 3.2687(10) . ?
Sm1 Bi6 3.2808(7) 3_666 ?
Sm1 Bi6 3.2808(7) 3_656 ?
Sm1 Bi5 3.2960(7) 3_666 ?
Sm1 Bi5 3.2960(7) 3_656 ?
Sm1 Bi2 3.3015(8) 3_556 ?
Sm1 Bi2 3.3015(8) 3_566 ?
Sm1 Bi6 3.3492(10) 1_455 ?
Sm1 Bi3 3.5490(11) . ?
Sm1 Mn3 3.570(3) 1_455 ?
Sm2 Bi4 3.2566(7) 3_655 ?
Sm2 Bi4 3.2566(7) 3_665 ?
Sm2 Bi2 3.2994(7) 3_666 ?
Sm2 Bi2 3.2994(7) 3_656 ?
Sm2 Bi1 3.3032(10) 1_655 ?
Sm2 Bi1 3.3056(7) 3_665 ?
Sm2 Bi1 3.3056(7) 3_655 ?
Sm2 Bi4 3.3551(10) . ?
Sm2 Bi5 3.5553(10) 1_554 ?
Mn1 Mn2 2.905(3) 3_656 ?
Mn1 Mn2 2.905(3) 3_666 ?
Mn1 Bi5 2.945(2) 3_656 ?
Mn1 Bi5 2.945(2) 3_666 ?
Mn1 Bi3 2.965(3) . ?
Mn1 Bi3 3.019(2) 3_666 ?
Mn1 Bi3 3.019(2) 3_656 ?
Mn1 Mn3 3.069(4) . ?
Mn1 Bi4 3.294(3) . ?
Mn2 Bi4 2.8095(17) 3_666 ?
Mn2 Bi4 2.8095(17) 3_656 ?
Mn2 Mn3 2.830(2) 3_656 ?
Mn2 Mn3 2.830(2) 3_666 ?
Mn2 Bi3 2.831(3) . ?
Mn2 Mn1 2.905(3) 3_656 ?
Mn2 Mn1 2.905(3) 3_666 ?
Mn2 Bi5 2.919(3) . ?
Mn2 Bi2 3.262(3) . ?
Mn3 Bi6 2.805(3) . ?
Mn3 Bi4 2.823(3) . ?
Mn3 Mn2 2.830(2) 3_656 ?
Mn3 Mn2 2.830(2) 3_666 ?
Mn3 Bi2 2.8933(18) 3_666 ?
Mn3 Bi2 2.8933(18) 3_656 ?
Mn3 Sm1 3.570(3) 1_655 ?
Bi1 Bi1 3.1544(8) 3 ?
Bi1 Bi1 3.1544(8) 3_565 ?
Bi1 Sm2 3.3033(10) 1_455 ?
Bi1 Sm2 3.3056(7) 3_665 ?
Bi1 Sm2 3.3056(7) 3_655 ?
Bi1 Bi5 3.3787(7) 3_666 ?
Bi1 Bi5 3.3787(7) 3_656 ?
Bi2 Mn3 2.8933(18) 3_666 ?
Bi2 Mn3 2.8933(18) 3_656 ?
Bi2 Sm2 3.2994(7) 3_666 ?
Bi2 Sm2 3.2994(7) 3_656 ?
Bi2 Sm1 3.3016(8) 3_556 ?
Bi2 Sm1 3.3016(8) 3_566 ?
Bi3 Mn1 3.019(2) 3_666 ?
Bi3 Mn1 3.019(2) 3_656 ?
Bi3 Bi6 3.4060(7) 3_656 ?
Bi3 Bi6 3.4060(7) 3_666 ?
Bi4 Mn2 2.8095(17) 3_666 ?
Bi4 Mn2 2.8095(17) 3_656 ?
Bi4 Sm2 3.2566(7) 3_655 ?
Bi4 Sm2 3.2566(7) 3_665 ?
Bi4 Bi4 3.6421(10) 3_655 ?
Bi4 Bi4 3.6421(10) 3_665 ?
Bi5 Mn1 2.945(2) 3_656 ?
Bi5 Mn1 2.945(2) 3_666 ?
Bi5 Sm1 3.2960(8) 3_666 ?
Bi5 Sm1 3.2960(7) 3_656 ?
Bi5 Bi1 3.3787(7) 3_666 ?
Bi5 Bi1 3.3787(7) 3_656 ?
Bi5 Sm2 3.5553(10) 1_556 ?
Bi6 Bi6 3.1964(9) 3_766 ?
Bi6 Bi6 3.1964(9) 3_756 ?
Bi6 Sm1 3.2808(7) 3_666 ?
Bi6 Sm1 3.2808(7) 3_656 ?
Bi6 Sm1 3.3492(10) 1_655 ?
Bi6 Bi3 3.4060(7) 3_656 ?
Bi6 Bi3 3.4060(7) 3_666 ?
